data_4305417
loop_
_publ_author_name
'Haisheng Lin'
'Paul A. Maggard'

_publ_section_title
;
Synthesis and Structures of a New Series of Silver-Vanadate Hybrid Solids
and Their Optical and Photocatalytic Properties
;
_journal_name_full 'Inorganic Chemistry'
_journal_page_first 8044
_journal_page_last 8052
_journal_paper_doi 10.1021/ic8004129
_journal_volume 47
_journal_year 2008
_chemical_formula_moiety '2(C10 H8 Ag N2), O6 V2, H2 O '
_chemical_formula_sum 'C20 H18 Ag2 N4 O7 V2'
_chemical_formula_weight 744.00
_chemical_name_systematic ?
_space_group_IT_number 14
_symmetry_cell_setting monoclinic
_symmetry_space_group_name_Hall '-P 2ybc'
_symmetry_space_group_name_H-M 'P 1 21/c 1'
_cell_angle_alpha 90.0
_cell_angle_beta 91.462(10)
_cell_angle_gamma 90.0
_cell_formula_units_Z 4
_cell_length_a 11.375(2)
_cell_length_b 14.281(4)
_cell_length_c 13.598(3)
_cell_measurement_reflns_used 8090
_cell_measurement_temperature 296(2)
_cell_measurement_theta_max 26.97
_cell_measurement_theta_min 2.85
_cell_volume 2208.2(9)
_computing_cell_refinement Apex2
_computing_data_collection Apex2
_computing_data_reduction SAINT+
_computing_molecular_graphics NRCVAX
_computing_publication_material 'NRCVAX TABLES Jan 94 Version'
_computing_structure_refinement 'NRCVAX LSTSQ'
_computing_structure_solution SIR92
_diffrn_ambient_temperature 296
_diffrn_measured_fraction_theta_full 1.00
_diffrn_measurement_device 'Bruker-Nonius X8 Apex2'
_diffrn_measurement_method 'omega and phi scans'
_diffrn_radiation_monochromator graphite
_diffrn_radiation_source 'xray tube'
_diffrn_radiation_type 'Molybdenum K\a'
_diffrn_radiation_wavelength 0.71073
_diffrn_reflns_av_R_equivalents 0.040
_diffrn_reflns_limit_h_max 14
_diffrn_reflns_limit_h_min -14
_diffrn_reflns_limit_k_max 18
_diffrn_reflns_limit_k_min 0
_diffrn_reflns_limit_l_max 17
_diffrn_reflns_limit_l_min 0
_diffrn_reflns_number 117284
_diffrn_reflns_theta_full 27.03
_diffrn_reflns_theta_max 27.03
_diffrn_reflns_theta_min 1.00
_diffrn_standards_decay_% 0
_diffrn_standards_interval_count 0
_diffrn_standards_interval_time .
_diffrn_standards_number 0
_exptl_absorpt_coefficient_mu 2.62
_exptl_absorpt_correction_T_max 0.9500
_exptl_absorpt_correction_T_min 0.7530
_exptl_absorpt_correction_type multi-scan
_exptl_absorpt_process_details SADABS
_exptl_crystal_colour yellow
_exptl_crystal_density_diffrn 2.238
_exptl_crystal_description bar
_exptl_crystal_F_000 1444.04
_exptl_crystal_size_max 0.32
_exptl_crystal_size_mid 0.10
_exptl_crystal_size_min 0.02
_refine_diff_density_max 0.67
_refine_diff_density_min -0.77
_refine_ls_extinction_method none
_refine_ls_goodness_of_fit_ref 1.47
_refine_ls_hydrogen_treatment mixed
_refine_ls_matrix_type full
_refine_ls_number_parameters 307
_refine_ls_number_reflns 4001
_refine_ls_number_restraints 0
_refine_ls_R_factor_all 0.054
_refine_ls_R_factor_gt 0.038
_refine_ls_shift/su_max 0.000
_refine_ls_structure_factor_coef F
_refine_ls_weighting_details '1/(\s^2^(F)+0.0004F^2^) '
_refine_ls_weighting_scheme sigma
_refine_ls_wR_factor_all 0.044
_refine_ls_wR_factor_ref 0.043
_reflns_number_gt 4019
_reflns_number_total 4828
_reflns_threshold_expression 'Inet > 1.0\s(Inet)'
_cod_data_source_file ic8004129_si_002_1.cif
_cod_data_source_block I
_cod_depositor_comments
;
 Changing the _atom_site_occupancy data item value from '.' to '1'
 for all fully occupied atom sites.

 Antanas Vaitkus,
 2017-02-19
;
_cod_original_cell_volume 2208.1(9)
_cod_original_sg_symbol_H-M 'P 21/c'
_cod_original_formula_sum 'C20 H18 Ag2 N4 O7 V2 '
_cod_database_code 4305417

loop_
_symmetry_equiv_pos_as_xyz
x,y,z
-x,-y,-z
-x,1/2+y,1/2-z
x,1/2-y,1/2+z

loop_
_atom_site_label
_atom_site_fract_x
_atom_site_fract_y
_atom_site_fract_z
_atom_site_U_iso_or_equiv
_atom_site_adp_type
_atom_site_calc_flag
_atom_site_refinement_flags
_atom_site_type_symbol
_atom_site_occupancy
Ag1 0.62998(3) 0.09551(3) 0.62308(3) 0.0480(2) Uani ? . Ag 1
N1 0.4414(3) 0.0801(2) 0.5963(3) 0.0364(19) Uani ? . N 1
N2 -0.1791(3) 0.0845(2) 0.6176(2) 0.0336(18) Uani ? . N 1
C1 0.3771(3) 0.1529(3) 0.5641(3) 0.037(2) Uani ? . C 1
C2 0.2566(3) 0.1531(3) 0.5640(3) 0.031(2) Uani ? . C 1
C3 0.1958(3) 0.0759(3) 0.5978(3) 0.0275(19) Uani ? . C 1
C4 0.2626(3) 0.0002(3) 0.6298(3) 0.036(2) Uani ? . C 1
C5 0.3827(3) 0.0050(3) 0.6277(4) 0.043(2) Uani ? . C 1
C6 0.0662(3) 0.0765(3) 0.6045(3) 0.028(2) Uani ? . C 1
C7 0.0078(3) 0.0302(3) 0.6781(3) 0.0300(19) Uani ? . C 1
C8 -0.1126(3) 0.0356(3) 0.6832(3) 0.032(2) Uani ? . C 1
C9 -0.1235(3) 0.1301(3) 0.5459(3) 0.036(2) Uani ? . C 1
C10 -0.0040(3) 0.1271(3) 0.5362(3) 0.032(2) Uani ? . C 1
Ag2 0.64985(3) 0.21590(3) 0.82032(3) 0.0458(2) Uani ? . Ag 1
N1' -0.1586(3) 0.2237(2) 0.8254(3) 0.0379(19) Uani ? . N 1
N2' 0.4599(3) 0.2142(2) 0.8127(2) 0.0354(19) Uani ? . N 1
C1' -0.0998(3) 0.2719(3) 0.7596(3) 0.038(2) Uani ? . C 1
C2' 0.0202(3) 0.2739(3) 0.7566(3) 0.033(2) Uani ? . C 1
C3' 0.0854(3) 0.2213(2) 0.8235(3) 0.0276(19) Uani ? . C 1
C4' 0.0235(3) 0.1710(3) 0.8927(3) 0.035(2) Uani ? . C 1
C5' -0.0968(3) 0.1736(3) 0.8907(3) 0.040(2) Uani ? . C 1
C6' 0.2158(3) 0.2189(3) 0.8216(3) 0.026(2) Uani ? . C 1
C7' 0.2801(3) 0.2980(3) 0.7966(3) 0.030(2) Uani ? . C 1
C8' 0.3992(3) 0.2928(3) 0.7928(3) 0.031(2) Uani ? . C 1
C9' 0.3988(3) 0.1377(3) 0.8371(3) 0.036(2) Uani ? . C 1
C10' 0.2777(3) 0.1377(3) 0.8431(3) 0.032(2) Uani ? . C 1
V1 0.32793(5) 0.46379(4) 0.58818(5) 0.0263(3) Uani ? . V 1
V2 0.60218(5) 0.36195(4) 0.57500(5) 0.0278(3) Uani ? . V 1
O1 0.1999(2) 0.4102(2) 0.5914(2) 0.0426(17) Uani ? . O 1
O2 0.3522(2) 0.5165(2) 0.6936(2) 0.0480(17) Uani ? . O 1
O3 0.3202(3) 0.54877(20) 0.4905(2) 0.0465(16) Uani ? . O 1
O4 0.6461(3) 0.3636(2) 0.6899(2) 0.0512(18) Uani ? . O 1
O5 0.6326(3) 0.25934(20) 0.5281(2) 0.0497(18) Uani ? . O 1
O6 0.4465(2) 0.38255(18) 0.5663(2) 0.0382(16) Uani ? . O 1
H1 0.418 0.206 0.539 0.0471 Uiso ? . H 1
H2 0.214 0.207 0.541 0.0414 Uiso ? . H 1
H4 0.224 -0.055 0.654 0.0456 Uiso ? . H 1
H5 0.428 -0.049 0.649 0.0532 Uiso ? . H 1
H7 0.052 -0.006 0.726 0.0399 Uiso ? . H 1
H8 -0.151 0.003 0.735 0.0419 Uiso ? . H 1
H9 -0.170 0.166 0.500 0.0460 Uiso ? . H 1
H10 0.032 0.159 0.483 0.0422 Uiso ? . H 1
H1' -0.144 0.308 0.712 0.0477 Uiso ? . H 1
H2' 0.060 0.310 0.708 0.0432 Uiso ? . H 1
H4' 0.066 0.135 0.941 0.0449 Uiso ? . H 1
H5' -0.139 0.138 0.938 0.0498 Uiso ? . H 1
H7' 0.240 0.356 0.783 0.0402 Uiso ? . H 1
H8' 0.443 0.348 0.775 0.0414 Uiso ? . H 1
H9' 0.441 0.081 0.851 0.0462 Uiso ? . H 1
H10' 0.236 0.082 0.861 0.0422 Uiso ? . H 1
O1w 0.9351(6) 0.0597(6) 0.1056(5) 0.151(6) Uani ? . O 1
H1wa 1.010(2) 0.060(6) 0.100(6) 0.1492 Uiso ? . H 1
H1wb 0.906(6) 0.081(6) 0.051(3) 0.1492 Uiso ? . H 1

loop_
_atom_site_aniso_label
_atom_site_aniso_U_11
_atom_site_aniso_U_22
_atom_site_aniso_U_33
_atom_site_aniso_U_12
_atom_site_aniso_U_13
_atom_site_aniso_U_23
_atom_site_aniso_type_symbol
Ag1 0.01639(19) 0.0630(3) 0.0647(3) -0.00041(14) -0.00008(15) -0.00018(19) Ag
N1 0.0183(17) 0.045(2) 0.046(2) -0.0027(15) 0.0010(14) 0.0029(17) N
N2 0.0201(17) 0.041(2) 0.0396(20) 0.0001(14) 0.0012(14) 0.0027(16) N
C1 0.024(2) 0.041(2) 0.047(3) -0.0053(18) 0.0000(17) 0.006(2) C
C2 0.022(2) 0.033(2) 0.039(2) -0.0002(16) -0.0009(16) 0.0064(18) C
C3 0.023(2) 0.032(2) 0.0273(20) -0.0004(15) -0.0017(15) 0.0017(16) C
C4 0.023(2) 0.032(2) 0.052(3) -0.0021(16) -0.0013(17) 0.0095(19) C
C5 0.026(2) 0.039(3) 0.065(3) 0.0079(18) 0.0011(20) 0.013(2) C
C6 0.0181(20) 0.031(2) 0.034(2) -0.0019(15) 0.0009(15) 0.0000(17) C
C7 0.026(2) 0.033(2) 0.031(2) -0.0011(16) -0.0012(15) 0.0051(17) C
C8 0.025(2) 0.036(2) 0.034(2) -0.0018(17) 0.0040(16) -0.0015(18) C
C9 0.023(2) 0.044(2) 0.041(2) 0.0045(17) -0.0040(17) 0.0055(20) C
C10 0.021(2) 0.042(2) 0.033(2) -0.0019(16) 0.0020(16) 0.0085(18) C
Ag2 0.01289(17) 0.0612(3) 0.0634(2) -0.00129(13) 0.00089(14) -0.00338(18) Ag
N1' 0.0150(17) 0.046(2) 0.052(2) 0.0005(14) 0.0013(15) -0.0089(18) N
N2' 0.0175(17) 0.051(2) 0.0373(19) -0.0021(15) 0.0002(13) 0.0068(16) N
C1' 0.021(2) 0.038(3) 0.054(3) 0.0032(17) -0.0006(18) -0.004(2) C
C2' 0.020(2) 0.035(2) 0.044(2) 0.0016(16) -0.0004(17) -0.0027(19) C
C3' 0.0157(19) 0.032(2) 0.035(2) -0.0018(15) 0.0006(15) -0.0098(17) C
C4' 0.020(2) 0.047(3) 0.038(2) -0.0021(17) 0.0026(16) -0.0034(19) C
C5' 0.024(2) 0.049(3) 0.047(3) -0.0056(18) 0.0055(18) -0.005(2) C
C6' 0.0132(18) 0.039(2) 0.0270(20) 0.0012(15) 0.0025(14) -0.0013(17) C
C7' 0.022(2) 0.030(2) 0.038(2) 0.0015(16) 0.0030(16) 0.0033(17) C
C8' 0.018(2) 0.038(2) 0.038(2) -0.0044(16) 0.0004(15) 0.0044(18) C
C9' 0.021(2) 0.043(2) 0.044(2) 0.0035(17) 0.0020(17) 0.0084(20) C
C10' 0.022(2) 0.036(2) 0.039(2) -0.0015(16) 0.0021(16) 0.0085(18) C
V1 0.0170(3) 0.0297(4) 0.0324(4) -0.0022(2) 0.0052(2) 0.0004(3) V
V2 0.0214(3) 0.0294(4) 0.0328(4) 0.0019(3) 0.0022(3) 0.0048(3) V
O1 0.0299(16) 0.0508(19) 0.0474(18) -0.0133(13) 0.0056(13) 0.0022(15) O
O2 0.0397(18) 0.058(2) 0.0465(19) -0.0054(14) 0.0076(14) -0.0191(15) O
O3 0.0459(19) 0.0375(17) 0.0570(20) 0.0031(13) 0.0168(15) 0.0151(15) O
O4 0.0340(17) 0.081(2) 0.0381(17) -0.0005(16) -0.0024(13) 0.0096(16) O
O5 0.0383(18) 0.0321(16) 0.079(2) 0.0058(13) 0.0075(15) -0.0046(16) O
O6 0.0281(16) 0.0394(17) 0.0471(18) 0.0086(12) 0.0011(13) 0.0010(13) O
O1w 0.156(6) 0.186(7) 0.109(5) -0.007(6) -0.016(4) 0.020(5) O

loop_
_atom_type_symbol
_atom_type_description
_atom_type_scat_dispersion_real
_atom_type_scat_dispersion_imag
_atom_type_scat_source
C ? 0.003 0.002 'International Tables Vol. IV Table 2.2B'
H ? 0.000 0.000 'International Tables Vol. IV Table 2.2B'
Ag ? -0.897 1.102 'International Tables Vol. IV Table 2.2B'
N ? 0.006 0.003 'International Tables Vol. IV Table 2.2B'
O ? 0.011 0.006 'International Tables Vol. IV Table 2.2B'
V ? 0.301 0.529 'International Tables Vol. IV Table 2.2B'

loop_
_geom_angle_atom_site_label_1
_geom_angle_atom_site_label_2
_geom_angle_atom_site_label_3
_geom_angle
_geom_angle_site_symmetry_1
_geom_angle_site_symmetry_2
_geom_angle_site_symmetry_3
_geom_angle_publ_flag
N1 Ag1 N2 164.75(13) ? ? 1_655 ?
Ag1 N1 C1 120.3(3) ? ? ? ?
Ag1 N1 C5 121.7(3) ? ? ? ?
C1 N1 C5 117.0(3) ? ? ? ?
Ag1 N2 C8 123.8(3) 1_455 ? ? ?
Ag1 N2 C9 118.5(2) 1_455 ? ? ?
C8 N2 C9 117.7(3) ? ? ? ?
N1 C1 C2 122.7(4) ? ? ? ?
C1 C2 C3 120.3(4) ? ? ? ?
C2 C3 C4 116.8(3) ? ? ? ?
C2 C3 C6 121.5(3) ? ? ? ?
C4 C3 C6 121.6(3) ? ? ? ?
C3 C4 C5 119.6(4) ? ? ? ?
N1 C5 C4 123.6(4) ? ? ? ?
C3 C6 C7 122.6(3) ? ? ? ?
C3 C6 C10 120.7(3) ? ? ? ?
C7 C6 C10 116.6(3) ? ? ? ?
C6 C7 C8 120.5(3) ? ? ? ?
N2 C8 C7 122.5(3) ? ? ? ?
N2 C9 C10 122.8(4) ? ? ? ?
C6 C10 C9 120.0(3) ? ? ? ?
N1' Ag2 N2' 177.52(13) 1_655 ? ? ?
Ag2 N1' C1' 121.8(3) 1_455 ? ? ?
Ag2 N1' C5' 120.3(3) 1_455 ? ? ?
C1' N1' C5' 117.7(3) ? ? ? ?
Ag2 N2' C8' 120.6(2) ? ? ? ?
Ag2 N2' C9' 121.4(3) ? ? ? ?
C8' N2' C9' 117.7(3) ? ? ? ?
N1' C1' C2' 123.6(4) ? ? ? ?
C1' C2' C3' 119.3(4) ? ? ? ?
C2' C3' C4' 117.1(3) ? ? ? ?
C2' C3' C6' 121.4(3) ? ? ? ?
C4' C3' C6' 121.6(3) ? ? ? ?
C3' C4' C5' 119.7(4) ? ? ? ?
N1' C5' C4' 122.7(4) ? ? ? ?
C3' C6' C7' 121.1(3) ? ? ? ?
C3' C6' C10' 121.2(3) ? ? ? ?
C7' C6' C10' 117.6(3) ? ? ? ?
C6' C7' C8' 119.7(3) ? ? ? ?
N2' C8' C7' 123.1(3) ? ? ? ?
N2' C9' C10' 122.6(4) ? ? ? ?
C6' C10' C9' 119.3(3) ? ? ? ?
O1 V1 O2 108.67(15) ? ? ? ?
O1 V1 O3 107.81(14) ? ? ? ?
O1 V1 O6 111.71(14) ? ? ? ?
O2 V1 O3 109.90(16) ? ? ? ?
O2 V1 O6 109.22(14) ? ? ? ?
O3 V1 O6 109.50(13) ? ? ? ?
O3 V2 O4 108.80(16) 2_666 ? ? ?
O3 V2 O5 109.24(15) 2_666 ? ? ?
O3 V2 O6 110.30(13) 2_666 ? ? ?
O4 V2 O5 108.90(17) ? ? ? ?
O4 V2 O6 109.77(14) ? ? ? ?
O5 V2 O6 109.80(14) ? ? ? ?
V1 O3 V2 145.85(19) ? ? 2_666 ?
V1 O6 V2 146.30(17) ? ? ? ?

loop_
_geom_bond_atom_site_label_1
_geom_bond_atom_site_label_2
_geom_bond_distance
_geom_bond_site_symmetry_1
_geom_bond_site_symmetry_2
_geom_bond_publ_flag
Ag1 N1 2.178(3) ? ? ?
Ag1 N2 2.181(3) ? 1_655 ?
N1 C1 1.338(5) ? ? ?
N1 C5 1.339(5) ? ? ?
N2 C8 1.349(5) ? ? ?
N2 C9 1.344(5) ? ? ?
C1 C2 1.371(5) ? ? ?
C2 C3 1.386(5) ? ? ?
C3 C4 1.385(5) ? ? ?
C3 C6 1.479(5) ? ? ?
C4 C5 1.369(5) ? ? ?
C6 C3 1.479(5) ? ? ?
C6 C7 1.383(5) ? ? ?
C6 C10 1.408(5) ? ? ?
C7 C8 1.375(5) ? ? ?
C9 C10 1.370(5) ? ? ?
Ag2 N1' 2.181(3) ? 1_655 ?
Ag2 N2' 2.161(3) ? ? ?
N1' Ag2 2.181(3) ? 1_455 ?
N1' C1' 1.324(6) ? ? ?
N1' C5' 1.329(6) ? ? ?
N2' C8' 1.342(5) ? ? ?
N2' C9' 1.341(5) ? ? ?
C1' C2' 1.367(5) ? ? ?
C2' C3' 1.381(5) ? ? ?
C3' C4' 1.390(5) ? ? ?
C3' C6' 1.485(5) ? ? ?
C4' C5' 1.368(5) ? ? ?
C6' C7' 1.392(5) ? ? ?
C6' C10' 1.385(5) ? ? ?
C7' C8' 1.359(5) ? ? ?
C9' C10' 1.382(5) ? ? ?
V1 O1 1.647(3) ? ? ?
V1 O2 1.636(3) ? ? ?
V1 O3 1.800(3) ? ? ?
V1 O6 1.809(3) ? ? ?
V2 O3 1.800(3) ? 2_666 ?
V2 O4 1.628(3) ? ? ?
V2 O5 1.639(3) ? ? ?
V2 O6 1.796(3) ? ? ?
O3 V2 1.800(3) ? 2_666 ?
